data_4105599
loop_
_publ_author_name
'Volker Lorenz'
'Benjamin M. Schmiege'
'Cristian G. Hrib'
'Joseph W. Ziller'
'Anja Edelmann'
'Steffen Blaurock'
'William J. Evans'
'Frank T. Edelmann'

_publ_section_title
;
 Unprecedented Bending and Rearrangement of f-Element Sandwich Complexes
 Induced by Superbulky Cyclooctatetraenide Ligands
;
_journal_name_full 'Journal of the American Chemical Society'
_journal_page_first 1257
_journal_page_last 1259
_journal_paper_doi 10.1021/ja109604t
_journal_volume 133
_journal_year 2011
_chemical_formula_sum 'C102 H88 Si4 U'
_chemical_formula_weight 1664.11
_space_group_IT_number 15
_symmetry_cell_setting monoclinic
_symmetry_space_group_name_Hall '-C 2yc'
_symmetry_space_group_name_H-M 'C 1 2/c 1'
_atom_sites_solution_hydrogens geom
_atom_sites_solution_primary direct
_atom_sites_solution_secondary difmap
_audit_creation_method SHELXTL
_audit_update_record
;
2010-12-06 # Formatted by publCIF
;
_cell_angle_alpha 90.00
_cell_angle_beta 94.5490(8)
_cell_angle_gamma 90.00
_cell_formula_units_Z 4
_cell_length_a 11.6569(8)
_cell_length_b 25.6459(17)
_cell_length_c 26.8855(17)
_cell_measurement_reflns_used 9852
_cell_measurement_temperature 143(2)
_cell_measurement_theta_max 28.21
_cell_measurement_theta_min 2.20
_cell_volume 8012.1(9)
_computing_cell_refinement 'Bruker SAINT'
_computing_data_collection 'Bruker APEX2'
_computing_data_reduction 'Bruker SAINT'
_computing_molecular_graphics 'Bruker SHELXTL'
_computing_publication_material 'Bruker SHELXTL'
_computing_structure_refinement 'SHELXL-97 (Sheldrick, 2008)'
_computing_structure_solution 'SHELXS-97 (Sheldrick, 2008)'
_diffrn_ambient_temperature 143(2)
_diffrn_measured_fraction_theta_full 0.946
_diffrn_measured_fraction_theta_max 0.946
_diffrn_measurement_device_type 'Bruker APEX-II CCD'
_diffrn_measurement_method '\f and \w scans'
_diffrn_radiation_monochromator graphite
_diffrn_radiation_source 'fine-focus sealed tube'
_diffrn_radiation_type MoK\a
_diffrn_radiation_wavelength 0.71073
_diffrn_reflns_av_R_equivalents 0.0422
_diffrn_reflns_av_sigmaI/netI 0.0380
_diffrn_reflns_limit_h_max 14
_diffrn_reflns_limit_h_min -15
_diffrn_reflns_limit_k_max 34
_diffrn_reflns_limit_k_min -32
_diffrn_reflns_limit_l_max 35
_diffrn_reflns_limit_l_min -35
_diffrn_reflns_number 44852
_diffrn_reflns_theta_full 28.30
_diffrn_reflns_theta_max 28.30
_diffrn_reflns_theta_min 1.52
_exptl_absorpt_coefficient_mu 2.135
_exptl_absorpt_correction_T_max 0.8546
_exptl_absorpt_correction_T_min 0.4991
_exptl_absorpt_correction_type numerical
_exptl_absorpt_process_details 'Bruker SADABS'
_exptl_crystal_colour red
_exptl_crystal_density_diffrn 1.380
_exptl_crystal_description plate
_exptl_crystal_F_000 3392
_exptl_crystal_size_max 0.38
_exptl_crystal_size_mid 0.22
_exptl_crystal_size_min 0.08
_refine_diff_density_max 1.506
_refine_diff_density_min -1.550
_refine_diff_density_rms 0.090
_refine_ls_extinction_method none
_refine_ls_goodness_of_fit_ref 1.058
_refine_ls_hydrogen_treatment constr
_refine_ls_matrix_type full
_refine_ls_number_parameters 718
_refine_ls_number_reflns 9417
_refine_ls_number_restraints 0
_refine_ls_restrained_S_all 1.058
_refine_ls_R_factor_all 0.0438
_refine_ls_R_factor_gt 0.0291
_refine_ls_shift/su_max 0.001
_refine_ls_shift/su_mean 0.000
_refine_ls_structure_factor_coef Fsqd
_refine_ls_weighting_details 'calc w=1/[\s^2^(Fo^2^)+(0.0262P)^2^+13.0364P] where P=(Fo^2^+2Fc^2^)/3'
_refine_ls_weighting_scheme calc
_refine_ls_wR_factor_gt 0.0582
_refine_ls_wR_factor_ref 0.0636
_reflns_number_gt 8007
_reflns_number_total 9417
_reflns_threshold_expression >2sigma(I)
_cod_data_source_file ja109604t_si_006.cif
_cod_data_source_block bms14
_cod_database_code 4105599

loop_
_symmetry_equiv_pos_as_xyz
'x, y, z'
'-x, y, -z+1/2'
'x+1/2, y+1/2, z'
'-x+1/2, y+1/2, -z+1/2'
'-x, -y, -z'
'x, -y, z-1/2'
'-x+1/2, -y+1/2, -z'
'x+1/2, -y+1/2, z-1/2'

loop_
_atom_site_label
_atom_site_type_symbol
_atom_site_fract_x
_atom_site_fract_y
_atom_site_fract_z
_atom_site_U_iso_or_equiv
_atom_site_adp_type
_atom_site_occupancy
_atom_site_symmetry_multiplicity
_atom_site_calc_flag
_atom_site_refinement_flags
_atom_site_disorder_assembly
_atom_site_disorder_group
U1 U 0.0000 0.112345(6) 0.2500 0.01874(5) Uani 1 2 d S . .
Si1 Si 0.20818(6) 0.23886(3) 0.32064(3) 0.02307(16) Uani 1 1 d . A .
Si2 Si 0.20735(6) 0.03972(3) 0.14423(3) 0.02103(15) Uani 1 1 d . B .
C1 C 0.1733(2) 0.17354(11) 0.29132(9) 0.0216(6) Uani 1 1 d . . .
C2 C 0.18952(19) 0.16904(11) 0.23986(9) 0.0213(5) Uani 1 1 d . . .
H2 H 0.2027 0.2020 0.2253 0.026 Uiso 1 1 calc R . .
C3 C 0.1913(2) 0.12849(11) 0.20458(10) 0.0220(6) Uani 1 1 d . . .
H3 H 0.2052 0.1414 0.1725 0.026 Uiso 1 1 calc R . .
C4 C 0.17782(19) 0.07313(11) 0.20427(9) 0.0206(5) Uani 1 1 d . . .
C5 C 0.1549(2) 0.03768(11) 0.24274(10) 0.0222(6) Uani 1 1 d . . .
H5 H 0.1503 0.0028 0.2309 0.027 Uiso 1 1 calc R . .
C6 C 0.1370(2) 0.04075(11) 0.29397(10) 0.0236(6) Uani 1 1 d . . .
H6 H 0.1217 0.0077 0.3079 0.028 Uiso 1 1 calc R . .
C7 C 0.1366(2) 0.08105(11) 0.32925(10) 0.0245(6) Uani 1 1 d . . .
H7 H 0.1235 0.0686 0.3616 0.029 Uiso 1 1 calc R . .
C8 C 0.1509(2) 0.13531(12) 0.32806(10) 0.0243(6) Uani 1 1 d . . .
H8 H 0.1439 0.1506 0.3598 0.029 Uiso 1 1 calc R . .
C9 C 0.2274(3) 0.29182(12) 0.27406(11) 0.0337(7) Uani 1 1 d . . .
C15 C 0.3539(2) 0.23062(13) 0.35531(12) 0.0362(8) Uani 1 1 d . . .
C21 C 0.0945(2) 0.26084(11) 0.36138(10) 0.0260(6) Uani 1 1 d . . .
C27 C 0.1062(3) -0.01570(14) 0.12909(11) 0.0390(8) Uani 1 1 d . . .
C10 C 0.158(2) 0.3301(8) 0.2658(8) 0.029(4) Uani 0.50 1 d P A 1
H10A H 0.0937 0.3312 0.2854 0.035 Uiso 0.50 1 calc PR A 1
C11 C 0.1658(7) 0.3702(3) 0.2316(3) 0.0394(19) Uiso 0.50 1 d P A 1
H11A H 0.1117 0.3980 0.2298 0.047 Uiso 0.50 1 calc PR A 1
C12 C 0.2508(11) 0.3689(6) 0.2013(5) 0.052(3) Uani 0.50 1 d P A 1
H12A H 0.2624 0.3967 0.1789 0.063 Uiso 0.50 1 calc PR A 1
C13 C 0.3194(8) 0.3268(4) 0.2034(4) 0.051(2) Uani 0.50 1 d P A 1
H13A H 0.3778 0.3238 0.1808 0.062 Uiso 0.50 1 calc PR A 1
C14 C 0.3063(11) 0.2872(7) 0.2380(6) 0.037(3) Uani 0.50 1 d P A 1
H14A H 0.3520 0.2566 0.2371 0.045 Uiso 0.50 1 calc PR A 1
C16 C 0.4187(6) 0.1931(3) 0.3545(3) 0.0257(14) Uani 0.50 1 d P A 1
H16A H 0.3927 0.1635 0.3355 0.031 Uiso 0.50 1 calc PR A 1
C17 C 0.5284(6) 0.1907(3) 0.3797(3) 0.0312(14) Uani 0.50 1 d P A 1
H17A H 0.5771 0.1617 0.3753 0.037 Uiso 0.50 1 calc PR A 1
C18 C 0.5646(8) 0.2304(4) 0.4106(4) 0.033(2) Uani 0.50 1 d P A 1
H18A H 0.6378 0.2281 0.4287 0.040 Uiso 0.50 1 calc PR A 1
C19 C 0.4973(6) 0.2741(3) 0.4163(2) 0.0315(15) Uani 0.50 1 d P A 1
H19A H 0.5244 0.3017 0.4376 0.038 Uiso 0.50 1 calc PR A 1
C20 C 0.3894(5) 0.2769(3) 0.3903(2) 0.0251(13) Uani 0.50 1 d P A 1
H20A H 0.3398 0.3059 0.3938 0.030 Uiso 0.50 1 calc PR A 1
C22 C 0.0987(5) 0.2758(2) 0.4124(2) 0.0280(12) Uani 0.50 1 d P A 1
H22A H 0.1715 0.2747 0.4309 0.034 Uiso 0.50 1 calc PR A 1
C23 C 0.0045(7) 0.2920(3) 0.4375(3) 0.0359(15) Uani 0.50 1 d P A 1
H23A H 0.0136 0.3012 0.4718 0.043 Uiso 0.50 1 calc PR A 1
C24 C -0.1036(13) 0.2945(9) 0.4109(8) 0.043(3) Uani 0.50 1 d P A 1
H24A H -0.1675 0.3072 0.4271 0.051 Uiso 0.50 1 calc PR A 1
C25 C -0.1194(7) 0.2794(4) 0.3632(3) 0.046(2) Uani 0.50 1 d P A 1
H25A H -0.1940 0.2798 0.3462 0.055 Uiso 0.50 1 calc PR A 1
C26 C -0.0264(5) 0.2633(3) 0.3393(3) 0.0321(15) Uani 0.50 1 d P A 1
H26A H -0.0404 0.2526 0.3055 0.039 Uiso 0.50 1 calc PR A 1
C28 C 0.1437(6) -0.0694(3) 0.1536(3) 0.0203(14) Uani 0.50 1 d P B 1
H28A H 0.2121 -0.0717 0.1752 0.024 Uiso 0.50 1 calc PR B 1
C29 C 0.0765(6) -0.1135(3) 0.1437(2) 0.0295(13) Uani 0.50 1 d P B 1
H29A H 0.0966 -0.1457 0.1595 0.035 Uiso 0.50 1 calc PR B 1
C30 C -0.0208(7) -0.1099(3) 0.1101(3) 0.0313(14) Uani 0.50 1 d P B 1
H30A H -0.0672 -0.1398 0.1030 0.038 Uiso 0.50 1 calc PR B 1
C31 C -0.0499(7) -0.0636(4) 0.0873(3) 0.0273(17) Uani 0.50 1 d P B 1
H31A H -0.1170 -0.0612 0.0650 0.033 Uiso 0.50 1 calc PR B 1
C32 C 0.0199(10) -0.0196(3) 0.0972(4) 0.0220(19) Uani 0.50 1 d P B 1
H32A H 0.0005 0.0107 0.0780 0.026 Uiso 0.50 1 calc PR B 1
C33 C 0.2020(2) 0.08663(11) 0.09036(10) 0.0235(6) Uani 1 1 d . . .
C34 C 0.2918(2) 0.08803(11) 0.05916(10) 0.0260(6) Uani 1 1 d . B .
H34A H 0.3558 0.0654 0.0659 0.031 Uiso 1 1 calc R . .
C35 C 0.2906(3) 0.12138(12) 0.01871(11) 0.0360(7) Uani 1 1 d . . .
H35A H 0.3526 0.1212 -0.0022 0.043 Uiso 1 1 calc R B .
C36 C 0.1994(3) 0.15491(14) 0.00874(12) 0.0446(8) Uani 1 1 d . B .
H36A H 0.1982 0.1778 -0.0191 0.053 Uiso 1 1 calc R . .
C37 C 0.1102(3) 0.15507(16) 0.03918(12) 0.0530(10) Uani 1 1 d . . .
H37A H 0.0480 0.1787 0.0328 0.064 Uiso 1 1 calc R B .
C38 C 0.1105(3) 0.12114(14) 0.07905(12) 0.0413(8) Uani 1 1 d . B .
H38A H 0.0473 0.1212 0.0993 0.050 Uiso 1 1 calc R . .
C39 C 0.3584(2) 0.01411(12) 0.15300(10) 0.0299(6) Uani 1 1 d . . .
C40 C 0.3940(3) -0.03070(14) 0.12962(13) 0.0478(9) Uani 1 1 d . B .
H40A H 0.3400 -0.0516 0.1102 0.057 Uiso 1 1 calc R . .
C41 C 0.5131(4) -0.04499(17) 0.13516(17) 0.0690(14) Uani 1 1 d . . .
H41A H 0.5378 -0.0765 0.1208 0.083 Uiso 1 1 calc R B .
C42 C 0.5914(4) -0.0134(2) 0.16100(17) 0.0800(16) Uani 1 1 d . B .
H42A H 0.6708 -0.0221 0.1627 0.096 Uiso 1 1 calc R . .
C43 C 0.5578(3) 0.0297(2) 0.18399(15) 0.0762(15) Uani 1 1 d . . .
H43A H 0.6128 0.0509 0.2024 0.091 Uiso 1 1 calc R B .
C44 C 0.4425(2) 0.04296(16) 0.18065(12) 0.0476(9) Uani 1 1 d . B .
H44A H 0.4195 0.0730 0.1980 0.057 Uiso 1 1 calc R . .
C45 C 0.3229(5) 0.0653(3) 0.4815(2) 0.0353(14) Uani 0.50 1 d P C 1
C46 C 0.2215(9) 0.0637(4) 0.5051(4) 0.042(3) Uani 0.50 1 d P C 1
H46A H 0.1969 0.0318 0.5188 0.050 Uiso 0.50 1 calc PR C 1
C47 C 0.1564(7) 0.1080(4) 0.5088(3) 0.047(2) Uani 0.50 1 d P C 1
H47A H 0.0876 0.1065 0.5255 0.056 Uiso 0.50 1 calc PR C 1
C48 C 0.1885(6) 0.1542(3) 0.4890(3) 0.0383(16) Uani 0.50 1 d P C 1
H48A H 0.1428 0.1845 0.4919 0.046 Uiso 0.50 1 calc PR C 1
C49 C 0.2877(5) 0.1562(3) 0.4649(2) 0.0360(15) Uani 0.50 1 d P C 1
H49A H 0.3118 0.1879 0.4507 0.043 Uiso 0.50 1 calc PR C 1
C50 C 0.3528(16) 0.1106(9) 0.4614(5) 0.038(3) Uani 0.50 1 d P C 1
H50A H 0.4209 0.1119 0.4442 0.046 Uiso 0.50 1 calc PR C 1
C51 C 0.3961(7) 0.0176(3) 0.4789(3) 0.056(2) Uani 0.50 1 d P C 1
H51A H 0.3473 -0.0125 0.4695 0.084 Uiso 0.50 1 calc PR C 1
H51B H 0.4371 0.0113 0.5116 0.084 Uiso 0.50 1 calc PR C 1
H51C H 0.4519 0.0228 0.4539 0.084 Uiso 0.50 1 calc PR C 1
C45B C 0.2535(6) 0.1265(2) 0.4767(2) 0.0278(13) Uani 0.50 1 d P D 2
C46B C 0.1969(8) 0.0869(4) 0.5017(3) 0.029(2) Uani 0.50 1 d P D 2
H46B H 0.1398 0.0960 0.5235 0.035 Uiso 0.50 1 calc PR D 2
C47B C 0.2234(7) 0.0355(3) 0.4950(3) 0.0368(18) Uani 0.50 1 d P D 2
H47B H 0.1845 0.0092 0.5121 0.044 Uiso 0.50 1 calc PR D 2
C48B C 0.3067(5) 0.0215(3) 0.4632(3) 0.0374(15) Uani 0.50 1 d P D 2
H48B H 0.3241 -0.0142 0.4581 0.045 Uiso 0.50 1 calc PR D 2
C49B C 0.3641(5) 0.0601(3) 0.4392(2) 0.0351(14) Uani 0.50 1 d P D 2
H49B H 0.4218 0.0508 0.4178 0.042 Uiso 0.50 1 calc PR D 2
C50B C 0.3382(15) 0.1130(8) 0.4460(5) 0.028(2) Uani 0.50 1 d P D 2
H50B H 0.3787 0.1392 0.4297 0.034 Uiso 0.50 1 calc PR D 2
C51B C 0.2240(7) 0.1828(3) 0.4833(3) 0.0381(16) Uani 0.50 1 d P D 2
H51D H 0.2945 0.2026 0.4924 0.057 Uiso 0.50 1 calc PR D 2
H51E H 0.1713 0.1862 0.5097 0.057 Uiso 0.50 1 calc PR D 2
H51F H 0.1870 0.1965 0.4520 0.057 Uiso 0.50 1 calc PR D 2
C10B C 0.155(2) 0.3411(8) 0.2745(8) 0.032(4) Uani 0.50 1 d P A 2
H10B H 0.0913 0.3439 0.2940 0.039 Uiso 0.50 1 calc PR A 2
C11B C 0.1886(7) 0.3819(4) 0.2445(3) 0.048(2) Uiso 0.50 1 d P A 2
H11B H 0.1430 0.4126 0.2415 0.058 Uiso 0.50 1 calc PR A 2
C12B C 0.2912(12) 0.3782(6) 0.2179(5) 0.060(3) Uani 0.50 1 d P A 2
H12B H 0.3106 0.4065 0.1974 0.072 Uiso 0.50 1 calc PR A 2
C13B C 0.3643(8) 0.3337(5) 0.2214(4) 0.051(3) Uani 0.50 1 d P A 2
H13B H 0.4312 0.3319 0.2034 0.062 Uiso 0.50 1 calc PR A 2
C14B C 0.3351(11) 0.2937(6) 0.2513(5) 0.034(3) Uani 0.50 1 d P A 2
H14B H 0.3881 0.2659 0.2575 0.041 Uiso 0.50 1 calc PR A 2
C16B C 0.4358(6) 0.1921(3) 0.3294(3) 0.0368(18) Uani 0.50 1 d P A 2
H16B H 0.4088 0.1731 0.3005 0.044 Uiso 0.50 1 calc PR A 2
C17B C 0.5487(6) 0.1865(3) 0.3498(4) 0.050(2) Uani 0.50 1 d P A 2
H17B H 0.5997 0.1642 0.3339 0.060 Uiso 0.50 1 calc PR A 2
C18B C 0.5875(7) 0.2124(4) 0.3924(4) 0.042(2) Uani 0.50 1 d P A 2
H18B H 0.6651 0.2086 0.4056 0.050 Uiso 0.50 1 calc PR A 2
C19B C 0.5149(9) 0.2434(4) 0.4155(3) 0.039(2) Uani 0.50 1 d P A 2
H19B H 0.5408 0.2610 0.4454 0.047 Uiso 0.50 1 calc PR A 2
C20B C 0.4004(6) 0.2498(3) 0.3951(3) 0.0305(16) Uani 0.50 1 d P A 2
H20B H 0.3526 0.2711 0.4136 0.037 Uiso 0.50 1 calc PR A 2
C22B C 0.1241(5) 0.3055(2) 0.3898(2) 0.0274(12) Uani 0.50 1 d P A 2
H22B H 0.1982 0.3210 0.3900 0.033 Uiso 0.50 1 calc PR A 2
C23B C 0.0398(5) 0.3257(3) 0.4174(2) 0.0369(15) Uani 0.50 1 d P A 2
H23B H 0.0559 0.3557 0.4375 0.044 Uiso 0.50 1 calc PR A 2
C24B C -0.0684(12) 0.3028(9) 0.4164(7) 0.050(4) Uani 0.50 1 d P A 2
H24B H -0.1251 0.3160 0.4366 0.060 Uiso 0.50 1 calc PR A 2
C25B C -0.0919(7) 0.2606(4) 0.3856(4) 0.051(2) Uani 0.50 1 d P A 2
H25B H -0.1672 0.2462 0.3824 0.061 Uiso 0.50 1 calc PR A 2
C26B C -0.0054(6) 0.2387(3) 0.3590(3) 0.0357(16) Uani 0.50 1 d P A 2
H26B H -0.0199 0.2082 0.3395 0.043 Uiso 0.50 1 calc PR A 2
C28B C 0.0985(7) -0.0573(3) 0.1513(3) 0.034(2) Uani 0.50 1 d P B 2
H28B H 0.1535 -0.0636 0.1786 0.041 Uiso 0.50 1 calc PR B 2
C29B C 0.0165(8) -0.0959(3) 0.1402(4) 0.046(2) Uani 0.50 1 d P B 2
H29B H 0.0218 -0.1284 0.1572 0.055 Uiso 0.50 1 calc PR B 2
C30B C -0.0712(8) -0.0868(4) 0.1049(4) 0.047(2) Uani 0.50 1 d P B 2
H30B H -0.1291 -0.1124 0.0980 0.056 Uiso 0.50 1 calc PR B 2
C31B C -0.0762(8) -0.0402(4) 0.0792(4) 0.041(2) Uani 0.50 1 d P B 2
H31B H -0.1363 -0.0346 0.0537 0.049 Uiso 0.50 1 calc PR B 2
C32B C 0.0042(10) -0.0018(4) 0.0896(5) 0.027(2) Uani 0.50 1 d P B 2
H32B H -0.0016 0.0314 0.0738 0.033 Uiso 0.50 1 calc PR B 2

loop_
_atom_site_aniso_label
_atom_site_aniso_U_11
_atom_site_aniso_U_22
_atom_site_aniso_U_33
_atom_site_aniso_U_23
_atom_site_aniso_U_13
_atom_site_aniso_U_12
U1 0.00845(6) 0.03271(8) 0.01503(7) 0.000 0.00068(4) 0.000
Si1 0.0167(3) 0.0285(4) 0.0235(4) 0.0050(3) -0.0015(3) -0.0054(3)
Si2 0.0140(3) 0.0263(4) 0.0234(4) 0.0028(3) 0.0052(3) 0.0004(3)
C1 0.0100(11) 0.0325(16) 0.0220(13) 0.0029(11) -0.0007(9) -0.0021(10)
C2 0.0120(11) 0.0283(15) 0.0240(13) 0.0056(11) 0.0031(9) 0.0018(10)
C3 0.0122(11) 0.0335(16) 0.0210(13) 0.0055(11) 0.0055(9) 0.0030(10)
C4 0.0099(11) 0.0305(15) 0.0214(13) 0.0039(11) 0.0018(9) 0.0029(10)
C5 0.0113(11) 0.0308(15) 0.0243(13) 0.0040(11) -0.0007(9) 0.0016(10)
C6 0.0133(11) 0.0329(16) 0.0241(14) 0.0092(12) -0.0021(10) -0.0018(11)
C7 0.0175(12) 0.0377(17) 0.0174(13) 0.0083(11) -0.0033(10) -0.0067(11)
C8 0.0163(12) 0.0372(16) 0.0186(13) 0.0016(11) -0.0039(10) -0.0078(11)
C9 0.0291(15) 0.0360(18) 0.0360(17) 0.0122(14) 0.0031(12) -0.0025(13)
C15 0.0239(14) 0.0418(19) 0.0411(18) 0.0182(15) -0.0097(13) -0.0184(14)
C21 0.0294(14) 0.0264(15) 0.0219(14) -0.0013(11) -0.0001(11) -0.0015(12)
C27 0.0406(18) 0.051(2) 0.0278(16) -0.0106(15) 0.0192(14) -0.0211(16)
C10 0.033(5) 0.026(8) 0.029(7) -0.003(5) 0.011(4) -0.003(5)
C12 0.057(7) 0.046(6) 0.056(8) 0.026(5) 0.013(5) -0.003(5)
C13 0.042(6) 0.055(6) 0.060(7) 0.030(5) 0.023(4) 0.001(5)
C14 0.032(7) 0.033(4) 0.047(8) 0.005(5) 0.004(5) -0.006(5)
C16 0.023(3) 0.023(3) 0.031(4) 0.001(3) 0.002(3) -0.004(2)
C17 0.019(3) 0.033(4) 0.042(4) 0.003(3) 0.003(3) 0.002(3)
C18 0.019(5) 0.036(7) 0.043(5) 0.005(4) 0.001(4) 0.006(4)
C19 0.027(3) 0.032(4) 0.034(3) -0.001(3) -0.007(3) -0.008(3)
C20 0.019(3) 0.027(4) 0.029(3) 0.003(3) -0.003(2) -0.004(3)
C22 0.022(3) 0.035(4) 0.026(3) -0.001(3) -0.001(2) -0.005(2)
C23 0.036(4) 0.048(4) 0.026(3) -0.017(3) 0.013(3) -0.010(3)
C24 0.024(6) 0.052(8) 0.052(6) -0.025(5) 0.002(6) 0.001(6)
C25 0.020(4) 0.063(7) 0.053(6) -0.021(4) 0.000(3) -0.004(4)
C26 0.018(3) 0.048(5) 0.030(4) -0.021(3) -0.001(3) -0.003(3)
C28 0.016(3) 0.020(4) 0.026(3) 0.004(3) 0.007(3) 0.003(3)
C29 0.031(3) 0.026(3) 0.032(3) 0.006(3) 0.007(3) 0.000(3)
C30 0.031(4) 0.026(4) 0.038(4) -0.008(4) 0.007(3) -0.013(3)
C31 0.024(4) 0.024(5) 0.033(4) -0.005(4) -0.002(3) -0.002(4)
C32 0.023(4) 0.018(5) 0.026(4) 0.003(4) 0.008(3) 0.010(4)
C33 0.0195(12) 0.0291(15) 0.0223(13) 0.0016(11) 0.0030(10) 0.0026(11)
C34 0.0225(13) 0.0275(15) 0.0285(15) 0.0033(12) 0.0062(11) 0.0043(11)
C35 0.0404(17) 0.038(2) 0.0314(16) 0.0084(13) 0.0121(13) 0.0020(14)
C36 0.065(2) 0.043(2) 0.0267(16) 0.0114(14) 0.0060(15) 0.0151(17)
C37 0.059(2) 0.066(3) 0.0341(18) 0.0146(17) 0.0046(16) 0.041(2)
C38 0.0335(16) 0.060(2) 0.0317(16) 0.0063(15) 0.0080(13) 0.0255(15)
C39 0.0267(14) 0.0362(17) 0.0279(15) 0.0116(13) 0.0086(11) 0.0133(13)
C40 0.057(2) 0.039(2) 0.049(2) 0.0099(16) 0.0204(17) 0.0219(17)
C41 0.090(3) 0.056(3) 0.067(3) 0.019(2) 0.047(3) 0.048(3)
C42 0.043(2) 0.135(5) 0.061(3) 0.007(3) -0.004(2) 0.047(3)
C43 0.0257(18) 0.153(5) 0.049(2) -0.016(3) -0.0003(16) 0.028(2)
C44 0.0191(14) 0.085(3) 0.0387(18) -0.0054(18) 0.0005(13) 0.0151(16)
C45 0.027(3) 0.046(4) 0.032(3) 0.008(3) 0.000(2) -0.001(3)
C46 0.034(5) 0.035(7) 0.059(6) 0.011(6) 0.024(4) 0.003(6)
C47 0.036(4) 0.052(6) 0.056(5) 0.005(5) 0.020(4) -0.007(4)
C48 0.035(4) 0.045(5) 0.035(4) -0.001(4) 0.004(3) 0.004(4)
C49 0.032(3) 0.038(4) 0.038(4) 0.007(3) 0.002(3) -0.007(3)
C50 0.030(5) 0.051(6) 0.036(8) 0.021(7) 0.008(6) 0.002(4)
C51 0.047(4) 0.055(5) 0.069(5) 0.013(4) 0.021(4) 0.003(4)
C45B 0.030(3) 0.024(3) 0.027(3) -0.002(3) -0.006(2) -0.003(3)
C46B 0.028(5) 0.028(6) 0.033(4) 0.003(4) 0.008(3) 0.006(4)
C47B 0.041(4) 0.029(5) 0.041(4) 0.008(4) 0.007(3) -0.001(4)
C48B 0.029(3) 0.033(4) 0.050(4) 0.004(3) -0.001(3) 0.003(3)
C49B 0.028(3) 0.040(4) 0.038(3) -0.001(3) 0.004(3) 0.000(3)
C50B 0.029(5) 0.029(5) 0.027(6) 0.012(5) 0.004(5) -0.005(4)
C51B 0.045(4) 0.033(4) 0.036(4) -0.004(3) -0.002(3) 0.002(4)
C10B 0.044(5) 0.028(9) 0.025(7) 0.006(6) 0.001(5) 0.018(5)
C12B 0.067(9) 0.049(7) 0.066(9) 0.034(6) 0.012(5) -0.003(6)
C13B 0.027(5) 0.064(6) 0.062(7) 0.037(5) 0.004(4) -0.002(4)
C14B 0.019(5) 0.044(7) 0.039(7) 0.026(5) -0.001(4) -0.005(4)
C16B 0.020(3) 0.043(4) 0.046(5) -0.011(4) -0.003(3) 0.004(3)
C17B 0.019(3) 0.062(5) 0.069(6) -0.011(5) -0.002(4) 0.010(3)
C18B 0.012(4) 0.044(6) 0.068(7) 0.002(4) -0.004(4) -0.005(4)
C19B 0.043(6) 0.022(5) 0.049(5) -0.010(4) -0.019(5) -0.002(5)
C20B 0.030(3) 0.019(4) 0.042(4) 0.003(3) 0.000(3) 0.002(3)
C22B 0.026(3) 0.030(3) 0.026(3) -0.002(3) 0.000(2) 0.005(2)
C23B 0.039(3) 0.040(4) 0.033(3) -0.014(3) 0.008(3) 0.007(3)
C24B 0.040(10) 0.065(9) 0.047(7) -0.035(5) 0.018(8) 0.002(8)
C25B 0.031(5) 0.048(6) 0.079(7) -0.024(5) 0.038(5) -0.011(4)
C26B 0.029(4) 0.028(4) 0.052(5) -0.012(3) 0.013(3) 0.000(3)
C28B 0.030(5) 0.028(5) 0.048(4) 0.001(3) 0.022(4) 0.009(3)
C29B 0.049(5) 0.023(4) 0.070(6) 0.009(4) 0.036(5) -0.001(4)
C30B 0.044(5) 0.028(5) 0.073(6) -0.008(4) 0.033(5) -0.009(4)
C31B 0.030(5) 0.038(6) 0.058(6) -0.011(5) 0.020(4) -0.007(4)
C32B 0.020(4) 0.020(5) 0.043(5) -0.005(4) 0.009(3) -0.001(4)

loop_
_atom_type_symbol
_atom_type_description
_atom_type_scat_dispersion_real
_atom_type_scat_dispersion_imag
_atom_type_scat_source
C C 0.0033 0.0016 'International Tables Vol C Tables 4.2.6.8 and 6.1.1.4'
H H 0.0000 0.0000 'International Tables Vol C Tables 4.2.6.8 and 6.1.1.4'
Si Si 0.0817 0.0704 'International Tables Vol C Tables 4.2.6.8 and 6.1.1.4'
U U -9.6767 9.6646 'International Tables Vol C Tables 4.2.6.8 and 6.1.1.4'

loop_
_geom_angle_atom_site_label_1
_geom_angle_atom_site_label_2
_geom_angle_atom_site_label_3
_geom_angle
_geom_angle_site_symmetry_1
_geom_angle_site_symmetry_3
Cnt U Cnt 168.7 . 2
C5 U1 C5 87.44(11) . 2
C5 U1 C6 30.89(8) . .
C5 U1 C6 81.75(8) 2 .
C5 U1 C6 81.75(8) . 2
C5 U1 C6 30.89(8) 2 2
C6 U1 C6 92.27(12) . 2
C5 U1 C3 138.39(8) . 2
C5 U1 C3 58.49(8) 2 2
C6 U1 C3 113.64(8) . 2
C6 U1 C3 79.33(8) 2 2
C5 U1 C3 58.50(8) . .
C5 U1 C3 138.39(8) 2 .
C6 U1 C3 79.33(8) . .
C6 U1 C3 113.64(8) 2 .
C3 U1 C3 162.08(12) 2 .
C5 U1 C2 79.18(8) . .
C5 U1 C2 166.61(8) 2 .
C6 U1 C2 87.05(8) . .
C6 U1 C2 143.54(8) 2 .
C3 U1 C2 133.74(8) 2 .
C3 U1 C2 30.62(8) . .
C5 U1 C2 166.61(8) . 2
C5 U1 C2 79.18(8) 2 2
C6 U1 C2 143.54(8) . 2
C6 U1 C2 87.05(8) 2 2
C3 U1 C2 30.62(8) 2 2
C3 U1 C2 133.74(8) . 2
C2 U1 C2 114.20(11) . 2
C5 U1 C7 95.19(8) . 2
C5 U1 C7 58.45(8) 2 2
C6 U1 C7 116.51(9) . 2
C6 U1 C7 30.52(8) 2 2
C3 U1 C7 86.83(8) 2 2
C3 U1 C7 98.55(8) . 2
C2 U1 C7 121.66(8) . 2
C2 U1 C7 78.49(8) 2 2
C5 U1 C7 58.45(8) . .
C5 U1 C7 95.18(8) 2 .
C6 U1 C7 30.52(8) . .
C6 U1 C7 116.51(9) 2 .
C3 U1 C7 98.55(8) 2 .
C3 U1 C7 86.83(8) . .
C2 U1 C7 78.49(8) . .
C2 U1 C7 121.66(8) 2 .
C7 U1 C7 145.14(12) 2 .
C5 U1 C4 108.54(8) . 2
C5 U1 C4 30.81(8) 2 2
C6 U1 C4 89.78(8) . 2
C6 U1 C4 59.02(8) 2 2
C3 U1 C4 30.99(8) 2 2
C3 U1 C4 166.87(8) . 2
C2 U1 C4 157.30(8) . 2
C2 U1 C4 58.93(8) 2 2
C7 U1 C4 79.65(8) 2 2
C7 U1 C4 87.45(8) . 2
C5 U1 C4 30.81(8) . .
C5 U1 C4 108.55(8) 2 .
C6 U1 C4 59.02(8) . .
C6 U1 C4 89.78(8) 2 .
C3 U1 C4 166.87(8) 2 .
C3 U1 C4 30.99(8) . .
C2 U1 C4 58.93(8) . .
C2 U1 C4 157.30(8) 2 .
C7 U1 C4 87.45(8) 2 .
C7 U1 C4 79.65(8) . .
C4 U1 C4 136.05(11) 2 .
C5 U1 C8 120.48(8) . 2
C5 U1 C8 78.98(8) 2 2
C6 U1 C8 146.33(9) . 2
C6 U1 C8 58.05(9) 2 2
C3 U1 C8 78.70(8) 2 2
C3 U1 C8 97.34(8) . 2
C2 U1 C8 107.16(8) . 2
C2 U1 C8 57.82(8) 2 2
C7 U1 C8 30.25(8) 2 2
C7 U1 C8 174.16(9) . 2
C4 U1 C8 87.62(8) 2 2
C4 U1 C8 101.83(8) . 2
C5 U1 C8 78.98(8) . .
C5 U1 C8 120.47(8) 2 .
C6 U1 C8 58.05(9) . .
C6 U1 C8 146.33(9) 2 .
C3 U1 C8 97.34(8) 2 .
C3 U1 C8 78.71(8) . .
C2 U1 C8 57.82(8) . .
C2 U1 C8 107.16(8) 2 .
C7 U1 C8 174.16(9) 2 .
C7 U1 C8 30.25(8) . .
C4 U1 C8 101.83(8) 2 .
C4 U1 C8 87.63(8) . .
C8 U1 C8 154.74(13) 2 .
C5 U1 C1 87.65(8) . .
C5 U1 C1 150.91(8) 2 .
C6 U1 C1 79.40(8) . .
C6 U1 C1 169.24(7) 2 .
C3 U1 C1 110.16(8) 2 .
C3 U1 C1 58.39(8) . .
C2 U1 C1 30.38(8) . .
C2 U1 C1 103.69(8) 2 .
C7 U1 C1 150.62(8) 2 .
C7 U1 C1 58.25(8) . .
C4 U1 C1 127.07(7) 2 .
C4 U1 C1 80.12(8) . .
C8 U1 C1 127.50(8) 2 .
C8 U1 C1 30.60(8) . .
C5 U1 C1 150.91(8) . 2
C5 U1 C1 87.65(8) 2 2
C6 U1 C1 169.25(7) . 2
C6 U1 C1 79.40(8) 2 2
C3 U1 C1 58.39(8) 2 2
C3 U1 C1 110.16(8) . 2
C2 U1 C1 103.69(8) . 2
C2 U1 C1 30.38(8) 2 2
C7 U1 C1 58.25(8) 2 2
C7 U1 C1 150.62(8) . 2
C4 U1 C1 80.12(8) 2 2
C4 U1 C1 127.07(7) . 2
C8 U1 C1 30.60(8) 2 2
C8 U1 C1 127.50(8) . 2
C1 U1 C1 109.63(11) . 2
C21 Si1 C9 107.51(13) . .
C21 Si1 C1 111.93(12) . .
C9 Si1 C1 113.49(13) . .
C21 Si1 C15 113.39(14) . .
C9 Si1 C15 105.13(13) . .
C1 Si1 C15 105.31(13) . .
C27 Si2 C39 109.28(15) . .
C27 Si2 C33 109.67(14) . .
C39 Si2 C33 107.11(12) . .
C27 Si2 C4 112.18(12) . .
C39 Si2 C4 106.57(12) . .
C33 Si2 C4 111.83(12) . .
C2 C1 C8 131.7(3) . .
C2 C1 Si1 116.1(2) . .
C8 C1 Si1 111.47(19) . .
C2 C1 U1 72.96(14) . .
C8 C1 U1 73.55(14) . .
Si1 C1 U1 144.33(12) . .
C3 C2 C1 136.8(3) . .
C3 C2 U1 73.99(14) . .
C1 C2 U1 76.66(14) . .
C2 C3 C4 136.9(2) . .
C2 C3 U1 75.39(14) . .
C4 C3 U1 75.63(14) . .
C5 C4 C3 131.3(2) . .
C5 C4 Si2 113.0(2) . .
C3 C4 Si2 115.44(18) . .
C5 C4 U1 73.10(14) . .
C3 C4 U1 73.39(14) . .
Si2 C4 U1 139.67(12) . .
C6 C5 C4 136.6(3) . .
C6 C5 U1 74.57(15) . .
C4 C5 U1 76.08(15) . .
C7 C6 C5 135.2(3) . .
C7 C6 U1 75.92(15) . .
C5 C6 U1 74.54(15) . .
C8 C7 C6 135.1(3) . .
C8 C7 U1 75.45(15) . .
C6 C7 U1 73.56(14) . .
C7 C8 C1 136.4(3) . .
C7 C8 U1 74.30(15) . .
C1 C8 U1 75.85(14) . .
C10 C9 C14 112.8(12) . .
C10 C9 C14B 117.4(12) . .
C14 C9 C14B 20.2(6) . .
C10 C9 C10B 11.6(17) . .
C14 C9 C10B 118.2(12) . .
C14B C9 C10B 118.5(12) . .
C10 C9 Si1 124.3(10) . .
C14 C9 Si1 121.6(7) . .
C14B C9 Si1 117.6(6) . .
C10B C9 Si1 120.2(9) . .
C16 C15 C20B 95.6(5) . .
C16 C15 C20 118.6(5) . .
C20B C15 C20 27.1(3) . .
C16 C15 C16B 26.1(4) . .
C20B C15 C16B 112.7(5) . .
C20 C15 C16B 127.4(4) . .
C16 C15 Si1 127.7(4) . .
C20B C15 Si1 133.3(4) . .
C20 C15 Si1 113.6(3) . .
C16B C15 Si1 114.0(3) . .
C26B C21 C22B 124.5(4) . .
C26B C21 C22 97.4(4) . .
C22B C21 C22 42.8(3) . .
C26B C21 C26 34.5(4) . .
C22B C21 C26 111.5(4) . .
C22 C21 C26 109.4(4) . .
C26B C21 Si1 121.1(4) . .
C22B C21 Si1 114.1(3) . .
C22 C21 Si1 132.4(3) . .
C26 C21 Si1 118.2(3) . .
C28B C27 C32 100.0(6) . .
C28B C27 C32B 116.4(6) . .
C32 C27 C32B 17.7(6) . .
C28B C27 C28 20.9(4) . .
C32 C27 C28 113.0(5) . .
C32B C27 C28 130.7(5) . .
C28B C27 Si2 128.5(5) . .
C32 C27 Si2 131.1(5) . .
C32B C27 Si2 113.9(4) . .
C28 C27 Si2 115.1(3) . .
C9 C10 C11 127.6(16) . .
C12 C11 C10 118.5(12) . .
C11 C12 C13 117.7(11) . .
C12 C13 C14 121.1(12) . .
C9 C14 C13 121.1(13) . .
C15 C16 C17 124.4(7) . .
C18 C17 C16 119.4(7) . .
C17 C18 C19 121.5(8) . .
C18 C19 C20 119.1(8) . .
C19 C20 C15 116.8(6) . .
C23 C22 C21 125.4(5) . .
C22 C23 C24 118.5(10) . .
C25 C24 C23 121.7(15) . .
C24 C25 C26 119.0(10) . .
C25 C26 C21 126.0(6) . .
C29 C28 C27 119.9(6) . .
C28 C29 C30 119.1(7) . .
C31 C30 C29 120.5(7) . .
C30 C31 C32 119.6(7) . .
C27 C32 C31 127.3(7) . .
C34 C33 C38 116.7(3) . .
C34 C33 Si2 120.0(2) . .
C38 C33 Si2 123.4(2) . .
C35 C34 C33 121.9(3) . .
C36 C35 C34 119.9(3) . .
C37 C36 C35 119.7(3) . .
C36 C37 C38 120.4(3) . .
C37 C38 C33 121.5(3) . .
C40 C39 C44 117.2(3) . .
C40 C39 Si2 122.9(3) . .
C44 C39 Si2 119.6(2) . .
C39 C40 C41 119.1(4) . .
C42 C41 C40 120.2(4) . .
C43 C42 C41 121.0(4) . .
C42 C43 C44 119.4(4) . .
C43 C44 C39 122.9(4) . .
C50 C45 C46 118.0(11) . .
C50 C45 C51 121.5(11) . .
C46 C45 C51 120.5(7) . .
C47 C46 C45 120.3(9) . .
C48 C47 C46 121.3(8) . .
C47 C48 C49 119.1(8) . .
C48 C49 C50 118.7(11) . .
C45 C50 C49 122.6(15) . .
C50B C45B C46B 119.3(10) . .
C50B C45B C51B 119.6(10) . .
C46B C45B C51B 121.2(7) . .
C47B C46B C45B 120.7(9) . .
C46B C47B C48B 120.3(9) . .
C49B C48B C47B 119.3(7) . .
C48B C49B C50B 120.9(9) . .
C45B C50B C49B 119.5(13) . .
C11B C10B C9 116.2(16) . .
C10B C11B C12B 121.0(12) . .
C13B C12B C11B 122.4(11) . .
C14B C13B C12B 117.7(12) . .
C13B C14B C9 123.0(13) . .
C17B C16B C15 118.6(7) . .
C18B C17B C16B 121.1(8) . .
C19B C18B C17B 119.6(8) . .
C18B C19B C20B 119.9(8) . .
C15 C20B C19B 127.9(7) . .
C23B C22B C21 116.3(5) . .
C22B C23B C24B 121.1(9) . .
C25B C24B C23B 118.8(12) . .
C24B C25B C26B 120.4(9) . .
C21 C26B C25B 118.8(7) . .
C27 C28B C29B 126.0(9) . .
C30B C29B C28B 119.5(8) . .
C29B C30B C31B 119.9(9) . .
C32B C31B C30B 121.2(10) . .
C31B C32B C27 116.2(8) . .

loop_
_geom_bond_atom_site_label_1
_geom_bond_atom_site_label_2
_geom_bond_distance
_geom_bond_site_symmetry_2
U1 Cnt 1.938 .
U1 C5 2.649(3) .
U1 C5 2.649(3) 2
U1 C6 2.650(3) .
U1 C6 2.650(3) 2
U1 C3 2.659(2) 2
U1 C3 2.659(2) .
U1 C2 2.677(2) .
U1 C2 2.677(2) 2
U1 C7 2.680(2) 2
U1 C7 2.680(2) .
U1 C4 2.688(2) 2
U1 C4 2.688(2) .
U1 C8 2.694(2) 2
U1 C8 2.694(2) .
U1 C1 2.724(2) .
U1 C1 2.724(2) 2
Si1 C21 1.872(3) .
Si1 C9 1.873(3) .
Si1 C1 1.882(3) .
Si1 C15 1.884(3) .
Si2 C27 1.871(3) .
Si2 C39 1.876(3) .
Si2 C33 1.880(3) .
Si2 C4 1.883(3) .
C1 C2 1.416(4) .
C1 C8 1.430(4) .
C2 C3 1.409(4) .
C3 C4 1.428(4) .
C4 C5 1.418(4) .
C5 C6 1.411(4) .
C6 C7 1.403(4) .
C7 C8 1.402(4) .
C9 C10 1.28(2) .
C9 C14 1.392(18) .
C9 C14B 1.439(16) .
C9 C10B 1.52(2) .
C15 C16 1.225(8) .
C15 C20B 1.260(8) .
C15 C20 1.551(8) .
C15 C16B 1.573(8) .
C21 C26B 1.292(7) .
C21 C22B 1.405(6) .
C21 C22 1.421(6) .
C21 C26 1.487(7) .
C27 C28B 1.229(9) .
C27 C32 1.273(12) .
C27 C32B 1.572(11) .
C27 C28 1.574(8) .
C10 C11 1.39(3) .
C11 C12 1.333(16) .
C12 C13 1.342(19) .
C13 C14 1.39(2) .
C16 C17 1.401(10) .
C17 C18 1.360(13) .
C18 C19 1.382(11) .
C19 C20 1.392(9) .
C22 C23 1.396(8) .
C23 C24 1.400(15) .
C24 C25 1.34(2) .
C25 C26 1.366(11) .
C28 C29 1.390(10) .
C29 C30 1.396(10) .
C30 C31 1.366(11) .
C31 C32 1.404(15) .
C33 C34 1.393(3) .
C33 C38 1.400(4) .
C34 C35 1.383(4) .
C35 C36 1.377(4) .
C36 C37 1.373(5) .
C37 C38 1.380(5) .
C39 C40 1.389(4) .
C39 C44 1.395(5) .
C40 C41 1.433(5) .
C41 C42 1.369(7) .
C42 C43 1.339(7) .
C43 C44 1.383(4) .
C45 C50 1.34(2) .
C45 C46 1.386(11) .
C45 C51 1.496(10) .
C46 C47 1.375(12) .
C47 C48 1.361(12) .
C48 C49 1.371(9) .
C49 C50 1.40(2) .
C45B C50B 1.38(2) .
C45B C46B 1.410(12) .
C45B C51B 1.500(9) .
C46B C47B 1.370(11) .
C47B C48B 1.390(10) .
C48B C49B 1.384(9) .
C49B C50B 1.40(2) .
C10B C11B 1.40(3) .
C11B C12B 1.444(18) .
C12B C13B 1.42(2) .
C13B C14B 1.363(19) .
C16B C17B 1.393(10) .
C17B C18B 1.369(12) .
C18B C19B 1.348(12) .
C19B C20B 1.411(12) .
C22B C23B 1.379(8) .
C23B C24B 1.388(15) .
C24B C25B 1.38(2) .
C25B C26B 1.398(11) .
C28B C29B 1.393(13) .
C29B C30B 1.359(15) .
C30B C31B 1.380(12) .
C31B C32B 1.373(16) .
